data_1541858
loop_
_publ_author_name
'Louer, M.'
'Louer, D.'
'Grandjean, D.'

_publ_section_title
;
 Structure cristalline et polymorphisme du nitrate de cadmium anhydre
;
_journal_name_full 'Journal of Solid State Chemistry'
_journal_page_first 231
_journal_page_last 237
_journal_volume 17
_journal_year 1976
_chemical_formula_sum 'Cd N2 O6'
_chemical_name_systematic 'Cd (N O3)2'
_space_group_IT_number 29
_symmetry_space_group_name_Hall 'P 2c -2ac'
_symmetry_space_group_name_H-M 'P c a 21'
_cell_angle_alpha 90
_cell_angle_beta 90
_cell_angle_gamma 90
_cell_formula_units_Z 8
_cell_length_a 7.5073
_cell_length_b 15.3692
_cell_length_c 7.5073
_cell_volume 866.201
_citation_journal_id_ASTM JSSCBI
_cod_data_source_file Louer_JSSCBI_1976_1363.cif
_cod_data_source_block Cd1N2O6
_cod_original_cell_volume 866.2012
_cod_original_formula_sum 'Cd1 N2 O6'
_cod_database_code 1541858

loop_
_symmetry_equiv_pos_as_xyz
x,y,z
-x,-y,z+1/2
-x+1/2,y,z+1/2
x+1/2,-y,z

loop_
_atom_site_label
_atom_site_type_symbol
_atom_site_fract_x
_atom_site_fract_y
_atom_site_fract_z
_atom_site_occupancy
_atom_site_U_iso_or_equiv
O8 O-2 0.7832 0.1448 0.5754 1 0.0
O11 O-2 0.0315 0.0428 0.0152 1 0.0
N4 N+5 0.1731 0.0479 0.9242 1 0.0
O1 O-2 0.2422 0.2683 0.7459 1 0.0
N3 N+5 0.8709 0.2128 0.5959 1 0.0
N2 N+5 0.1731 0.5537 0.938 1 0.0
O12 O-2 0.2789 0.1088 0.9521 1 0.0
N1 N+5 0.3426 0.2928 0.6312 1 0.0
O5 O-2 0.28 0.6086 0.9742 1 0.0
O6 O-2 0.0333 0.5425 0.0254 1 0.0
Cd1 Cd+2 0.9729 0.1245 0.25 1 0.0
O10 O-2 0.206 -0.0062 0.7958 1 0.0
O4 O-2 0.1972 0.5051 0.8083 1 0.0
Cd2 Cd+2 0.4824 0.3785 0.2698 1 0.0
O3 O-2 0.4661 0.2472 0.5926 1 0.0
O2 O-2 0.3156 0.3611 0.5623 1 0.0
O7 O-2 0.8414 0.2544 0.7337 1 0.0
O9 O-2 0.982 0.2428 0.4714 1 0.0
